data_4508160
loop_
_publ_author_name
'Lee, Jangmi'
'Park, Suzie'
'Yoon, Seon-Joo'
'Jung, Yong Woo'
'Byun, Youngjoo'
'Yuk, Soon Hong'
'Jeon, Min Keyong'
'Kang, Sung Kwon'
'Lee, Eun Hee'

_publ_section_title
;
 Multicomponent System of NPS-1034, an Orally Administered Lung Cancer
 Drug Candidate, with Sulfonic Acids and Solid State Characterization
;
_journal_issue 9
_journal_name_full 'Crystal Growth &amp; Design'
_journal_page_first 3958
_journal_paper_doi 10.1021/cg400651f
_journal_volume 13
_journal_year 2013
_chemical_formula_moiety 'C31 H24 F2 N5 O3, C H3 O3 S'
_chemical_formula_sum 'C32 H27 F2 N5 O6 S'
_chemical_formula_weight 647.65
_chemical_name_systematic
;
 ?
;
_space_group_IT_number 14
_symmetry_cell_setting monoclinic
_symmetry_space_group_name_Hall '-P 2ybc'
_symmetry_space_group_name_H-M 'P 1 21/c 1'
_atom_sites_solution_hydrogens geom
_atom_sites_solution_primary direct
_atom_sites_solution_secondary difmap
_audit_creation_method SHELXL-97
_cell_angle_alpha 90.00
_cell_angle_beta 95.2230(10)
_cell_angle_gamma 90.00
_cell_formula_units_Z 4
_cell_length_a 11.9663(7)
_cell_length_b 9.3052(6)
_cell_length_c 26.9046(16)
_cell_measurement_reflns_used 5228
_cell_measurement_temperature 296(2)
_cell_measurement_theta_max 21.54
_cell_measurement_theta_min 2.32
_cell_volume 2983.4(3)
_computing_cell_refinement 'SAINT (Bruker, 2002)'
_computing_data_collection 'SMART (Bruker, 2002)'
_computing_data_reduction SAINT
_computing_molecular_graphics 'Ortep-3 for Windows (Farrugia, 1997)'
_computing_publication_material 'WinGX publication routines (Farrugia, 1999)'
_computing_structure_refinement 'SHELXL97 (Sheldrick, 2008)'
_computing_structure_solution 'SHELXS97 (Sheldrick, 2008)'
_diffrn_ambient_temperature 296(2)
_diffrn_measured_fraction_theta_full 0.995
_diffrn_measured_fraction_theta_max 0.995
_diffrn_measurement_device_type 'Bruker SMART CCD area-detector'
_diffrn_measurement_method '\f and \w scans'
_diffrn_radiation_monochromator graphite
_diffrn_radiation_source 'fine-focus sealed tube'
_diffrn_radiation_type MoK\a
_diffrn_radiation_wavelength 0.71073
_diffrn_reflns_av_R_equivalents 0.0560
_diffrn_reflns_av_sigmaI/netI 0.0428
_diffrn_reflns_limit_h_max 15
_diffrn_reflns_limit_h_min -15
_diffrn_reflns_limit_k_max 12
_diffrn_reflns_limit_k_min -12
_diffrn_reflns_limit_l_max 35
_diffrn_reflns_limit_l_min -35
_diffrn_reflns_number 43314
_diffrn_reflns_theta_full 28.30
_diffrn_reflns_theta_max 28.30
_diffrn_reflns_theta_min 1.52
_exptl_absorpt_coefficient_mu 0.176
_exptl_absorpt_correction_type none
_exptl_crystal_colour colourless
_exptl_crystal_density_diffrn 1.442
_exptl_crystal_density_method 'not measured'
_exptl_crystal_description block
_exptl_crystal_F_000 1344
_exptl_crystal_size_max 0.25
_exptl_crystal_size_mid 0.22
_exptl_crystal_size_min 0.14
_refine_diff_density_max 0.284
_refine_diff_density_min -0.388
_refine_diff_density_rms 0.046
_refine_ls_extinction_method none
_refine_ls_goodness_of_fit_ref 1.035
_refine_ls_hydrogen_treatment mixed
_refine_ls_matrix_type full
_refine_ls_number_parameters 429
_refine_ls_number_reflns 7378
_refine_ls_number_restraints 0
_refine_ls_restrained_S_all 1.035
_refine_ls_R_factor_all 0.0897
_refine_ls_R_factor_gt 0.0482
_refine_ls_shift/su_max 0.000
_refine_ls_shift/su_mean 0.000
_refine_ls_structure_factor_coef Fsqd
_refine_ls_weighting_details 'calc w=1/[\s^2^(Fo^2^)+(0.0514P)^2^+0.9030P] where P=(Fo^2^+2Fc^2^)/3'
_refine_ls_weighting_scheme calc
_refine_ls_wR_factor_gt 0.1119
_refine_ls_wR_factor_ref 0.1313
_reflns_number_gt 4571
_reflns_number_total 7378
_reflns_threshold_expression I>2\s(I)
_cod_data_source_file cg400651f_si_005.cif
_cod_data_source_block cnu1049
_cod_original_sg_symbol_H-M P2(1)/c
_cod_database_code 4508160

loop_
_symmetry_equiv_pos_as_xyz
'x, y, z'
'-x, y+1/2, -z+1/2'
'-x, -y, -z'
'x, -y-1/2, z-1/2'

loop_
_atom_site_label
_atom_site_type_symbol
_atom_site_fract_x
_atom_site_fract_y
_atom_site_fract_z
_atom_site_U_iso_or_equiv
_atom_site_adp_type
_atom_site_occupancy
_atom_site_symmetry_multiplicity
_atom_site_calc_flag
_atom_site_refinement_flags
C1 C 0.91821(18) 0.0884(2) 0.29063(8) 0.0466(5) Uani 1 1 d .
H1 H 0.9059 0.1836 0.2811 0.056 Uiso 1 1 calc R
C2 C 0.8281(2) -0.0026(3) 0.29326(9) 0.0530(6) Uani 1 1 d .
H2 H 0.7555 0.0325 0.2870 0.064 Uiso 1 1 calc R
C3 C 0.8451(2) -0.1446(3) 0.30508(9) 0.0614(7) Uani 1 1 d .
H3 H 0.7843 -0.2053 0.3080 0.074 Uiso 1 1 calc R
C4 C 0.9524(2) -0.1962(3) 0.31264(10) 0.0678(8) Uani 1 1 d .
H4 H 0.9640 -0.2938 0.3185 0.081 Uiso 1 1 calc R
C5 C 1.0436(2) -0.1058(3) 0.31170(10) 0.0582(6) Uani 1 1 d .
H5 H 1.1159 -0.1425 0.3176 0.070 Uiso 1 1 calc R
C6 C 1.02784(18) 0.0391(2) 0.30208(7) 0.0423(5) Uani 1 1 d .
C7 C 1.12482(17) 0.1377(2) 0.30372(8) 0.0414(5) Uani 1 1 d .
C8 C 1.22789(19) 0.1080(3) 0.28787(8) 0.0502(6) Uani 1 1 d .
H8 H 1.2477 0.0204 0.2746 0.060 Uiso 1 1 calc R
N9 N 1.29832(16) 0.2249(2) 0.29422(7) 0.0494(5) Uani 1 1 d .
H9 H 1.370(2) 0.228(3) 0.2866(10) 0.070(8) Uiso 1 1 d .
C10 C 1.24222(17) 0.3307(2) 0.31499(7) 0.0407(5) Uani 1 1 d .
C11 C 1.13348(16) 0.2827(2) 0.32255(7) 0.0377(5) Uani 1 1 d .
C12 C 1.06726(16) 0.3771(2) 0.34721(7) 0.0371(4) Uani 1 1 d .
C13 C 1.11006(18) 0.5112(2) 0.36183(8) 0.0462(5) Uani 1 1 d .
H13 H 1.0670 0.5740 0.3790 0.055 Uiso 1 1 calc R
C14 C 1.21501(19) 0.5508(2) 0.35109(9) 0.0502(6) Uani 1 1 d .
H14 H 1.2416 0.6418 0.3603 0.060 Uiso 1 1 calc R
N15 N 1.28047(15) 0.4622(2) 0.32761(7) 0.0463(4) Uani 1 1 d .
H15 H 1.350(2) 0.496(3) 0.3167(9) 0.064(7) Uiso 1 1 d .
O16 O 0.96408(11) 0.32823(16) 0.35570(6) 0.0456(4) Uani 1 1 d .
C17 C 0.88533(16) 0.4139(2) 0.37662(8) 0.0395(5) Uani 1 1 d .
C18 C 0.89802(16) 0.4532(2) 0.42576(8) 0.0432(5) Uani 1 1 d .
C19 C 0.81644(17) 0.5240(2) 0.44883(8) 0.0459(5) Uani 1 1 d .
H19 H 0.8283 0.5511 0.4822 0.055 Uiso 1 1 calc R
C20 C 0.71531(17) 0.5542(2) 0.42099(8) 0.0426(5) Uani 1 1 d .
C21 C 0.70069(17) 0.5138(3) 0.37111(8) 0.0486(6) Uani 1 1 d .
H21 H 0.6334 0.5343 0.3524 0.058 Uiso 1 1 calc R
C22 C 0.78536(17) 0.4435(2) 0.34904(8) 0.0462(5) Uani 1 1 d .
H22 H 0.7748 0.4164 0.3157 0.055 Uiso 1 1 calc R
F23 F 0.99539(10) 0.41883(17) 0.45291(5) 0.0640(4) Uani 1 1 d .
N24 N 0.62626(15) 0.6231(2) 0.44205(7) 0.0500(5) Uani 1 1 d .
H24 H 0.5725(19) 0.648(2) 0.4227(9) 0.048(7) Uiso 1 1 d .
C25 C 0.61545(18) 0.6451(3) 0.49134(8) 0.0491(5) Uani 1 1 d .
O26 O 0.68504(14) 0.6060(2) 0.52448(6) 0.0777(6) Uani 1 1 d .
C27 C 0.51288(17) 0.7213(3) 0.50096(8) 0.0466(5) Uani 1 1 d .
C28 C 0.42863(19) 0.7706(3) 0.46398(9) 0.0573(7) Uani 1 1 d .
N29 N 0.35104(16) 0.8402(3) 0.49023(7) 0.0682(7) Uani 1 1 d .
N30 N 0.38221(15) 0.8276(3) 0.54094(7) 0.0587(6) Uani 1 1 d .
C31 C 0.48071(18) 0.7603(3) 0.54687(8) 0.0552(6) Uani 1 1 d .
O32 O 0.41919(15) 0.7587(2) 0.41786(6) 0.0780(6) Uani 1 1 d .
C33 C 0.3233(3) 0.9024(4) 0.57790(11) 0.1010(13) Uani 1 1 d .
H33A H 0.3463 0.8647 0.6104 0.152 Uiso 1 1 calc R
H33B H 0.2439 0.8890 0.5707 0.152 Uiso 1 1 calc R
H33C H 0.3406 1.0031 0.5771 0.152 Uiso 1 1 calc R
C34 C 0.5384(2) 0.7372(4) 0.59739(10) 0.0928(12) Uani 1 1 d .
H34A H 0.5810 0.8213 0.6076 0.139 Uiso 1 1 calc R
H34B H 0.5880 0.6562 0.5967 0.139 Uiso 1 1 calc R
H34C H 0.4837 0.7191 0.6206 0.139 Uiso 1 1 calc R
C35 C 0.24203(18) 0.8879(3) 0.47174(8) 0.0458(5) Uani 1 1 d .
C36 C 0.1556(2) 0.7923(3) 0.46557(10) 0.0629(7) Uani 1 1 d .
H36 H 0.1677 0.6954 0.4727 0.076 Uiso 1 1 calc R
C37 C 0.0492(2) 0.8411(5) 0.44860(11) 0.0836(10) Uani 1 1 d .
H37 H -0.0116 0.7787 0.4443 0.100 Uiso 1 1 calc R
C38 C 0.0373(3) 0.9839(5) 0.43846(10) 0.0806(11) Uani 1 1 d .
C39 C 0.1211(3) 1.0775(4) 0.44402(12) 0.0856(10) Uani 1 1 d .
H39 H 0.1088 1.1742 0.4367 0.103 Uiso 1 1 calc R
C40 C 0.2256(2) 1.0295(3) 0.46063(11) 0.0675(7) Uani 1 1 d .
H40 H 0.2856 1.0935 0.4644 0.081 Uiso 1 1 calc R
F41 F -0.06729(15) 1.0294(3) 0.42270(7) 0.1524(12) Uani 1 1 d .
S42 S 1.56612(4) 0.24033(6) 0.22860(2) 0.04031(14) Uani 1 1 d .
O43 O 1.51806(14) 0.24263(19) 0.27635(6) 0.0595(4) Uani 1 1 d .
O44 O 1.54255(12) 0.10442(16) 0.20262(6) 0.0539(4) Uani 1 1 d .
O45 O 1.68328(12) 0.27669(17) 0.23292(6) 0.0535(4) Uani 1 1 d .
C46 C 1.4959(2) 0.3723(3) 0.19129(10) 0.0619(7) Uani 1 1 d .
H46A H 1.4170 0.3514 0.1876 0.093 Uiso 1 1 calc R
H46B H 1.5242 0.3731 0.1590 0.093 Uiso 1 1 calc R
H46C H 1.5080 0.4646 0.2068 0.093 Uiso 1 1 calc R

loop_
_atom_site_aniso_label
_atom_site_aniso_U_11
_atom_site_aniso_U_22
_atom_site_aniso_U_33
_atom_site_aniso_U_23
_atom_site_aniso_U_13
_atom_site_aniso_U_12
C1 0.0488(13) 0.0413(12) 0.0487(13) -0.0038(10) -0.0006(10) 0.0070(10)
C2 0.0486(13) 0.0563(15) 0.0523(13) -0.0078(11) -0.0047(10) 0.0016(12)
C3 0.0625(16) 0.0614(16) 0.0577(15) 0.0025(12) -0.0096(12) -0.0129(13)
C4 0.082(2) 0.0408(13) 0.0755(18) 0.0039(12) -0.0201(15) 0.0001(13)
C5 0.0617(16) 0.0435(13) 0.0670(16) -0.0040(11) -0.0084(12) 0.0116(12)
C6 0.0473(12) 0.0430(12) 0.0362(11) -0.0062(9) 0.0021(9) 0.0081(10)
C7 0.0389(11) 0.0448(12) 0.0406(11) -0.0010(9) 0.0041(9) 0.0099(9)
C8 0.0463(13) 0.0562(14) 0.0489(13) -0.0043(11) 0.0091(10) 0.0155(11)
N9 0.0332(10) 0.0674(14) 0.0487(11) 0.0031(9) 0.0094(8) 0.0104(10)
C10 0.0346(11) 0.0508(13) 0.0369(11) 0.0072(9) 0.0040(9) 0.0075(10)
C11 0.0351(10) 0.0419(11) 0.0363(10) 0.0029(9) 0.0043(8) 0.0059(9)
C12 0.0331(10) 0.0395(11) 0.0393(11) 0.0038(9) 0.0060(8) 0.0037(9)
C13 0.0426(12) 0.0410(12) 0.0557(13) -0.0013(10) 0.0080(10) 0.0048(10)
C14 0.0476(13) 0.0420(12) 0.0604(14) 0.0042(11) 0.0018(11) -0.0009(10)
N15 0.0355(10) 0.0532(12) 0.0502(11) 0.0091(9) 0.0046(8) -0.0023(9)
O16 0.0342(7) 0.0445(8) 0.0601(9) -0.0121(7) 0.0152(7) 0.0013(6)
C17 0.0320(10) 0.0415(11) 0.0462(12) -0.0045(9) 0.0104(9) 0.0049(9)
C18 0.0288(10) 0.0510(13) 0.0490(12) -0.0024(10) 0.0002(9) 0.0085(9)
C19 0.0363(11) 0.0572(14) 0.0442(12) -0.0081(10) 0.0027(9) 0.0091(10)
C20 0.0347(11) 0.0493(13) 0.0445(12) -0.0005(10) 0.0079(9) 0.0106(9)
C21 0.0351(11) 0.0669(15) 0.0433(12) 0.0019(11) 0.0003(9) 0.0115(11)
C22 0.0405(12) 0.0584(14) 0.0401(11) -0.0027(10) 0.0058(9) 0.0051(10)
F23 0.0390(7) 0.0934(11) 0.0574(8) -0.0148(7) -0.0074(6) 0.0263(7)
N24 0.0343(10) 0.0720(14) 0.0437(11) -0.0018(9) 0.0031(8) 0.0208(9)
C25 0.0383(12) 0.0646(15) 0.0450(12) 0.0011(11) 0.0072(10) 0.0094(11)
O26 0.0529(10) 0.1315(18) 0.0486(10) 0.0051(10) 0.0041(8) 0.0420(11)
C27 0.0325(11) 0.0664(15) 0.0414(11) -0.0021(10) 0.0064(9) 0.0115(10)
C28 0.0421(12) 0.0875(19) 0.0430(13) -0.0041(12) 0.0077(10) 0.0220(12)
N29 0.0450(11) 0.1190(19) 0.0405(11) -0.0083(12) 0.0025(9) 0.0373(12)
N30 0.0380(10) 0.0990(16) 0.0396(10) -0.0117(11) 0.0061(8) 0.0173(11)
C31 0.0346(11) 0.0883(19) 0.0425(12) -0.0036(12) 0.0030(9) 0.0116(12)
O32 0.0596(11) 0.1370(18) 0.0376(9) -0.0041(10) 0.0057(8) 0.0441(11)
C33 0.074(2) 0.173(4) 0.0570(17) -0.034(2) 0.0090(15) 0.053(2)
C34 0.0566(17) 0.179(4) 0.0421(14) -0.0042(18) 0.0000(12) 0.034(2)
C35 0.0376(11) 0.0583(14) 0.0423(12) -0.0018(10) 0.0085(9) 0.0166(11)
C36 0.0634(17) 0.0608(16) 0.0653(16) 0.0005(13) 0.0099(13) 0.0031(13)
C37 0.0470(16) 0.137(3) 0.0677(19) -0.024(2) 0.0081(14) -0.0166(19)
C38 0.0532(17) 0.142(3) 0.0457(15) 0.0006(18) 0.0023(12) 0.051(2)
C39 0.096(3) 0.084(2) 0.079(2) 0.0222(17) 0.0197(19) 0.050(2)
C40 0.0651(17) 0.0621(17) 0.0779(19) 0.0039(14) 0.0207(14) 0.0036(14)
F41 0.0748(12) 0.301(3) 0.0789(13) -0.0027(17) -0.0063(10) 0.1033(17)
S42 0.0315(3) 0.0392(3) 0.0517(3) 0.0001(2) 0.0114(2) 0.0009(2)
O43 0.0523(10) 0.0727(12) 0.0571(10) 0.0025(8) 0.0247(8) 0.0036(8)
O44 0.0425(9) 0.0424(9) 0.0775(11) -0.0104(8) 0.0098(8) -0.0037(7)
O45 0.0357(8) 0.0528(10) 0.0729(11) -0.0003(8) 0.0091(7) -0.0065(7)
C46 0.0619(16) 0.0560(15) 0.0678(16) 0.0043(13) 0.0065(13) 0.0167(13)

loop_
_atom_type_symbol
_atom_type_description
_atom_type_scat_dispersion_real
_atom_type_scat_dispersion_imag
_atom_type_scat_source
C C 0.0033 0.0016 'International Tables Vol C Tables 4.2.6.8 and 6.1.1.4'
H H 0.0000 0.0000 'International Tables Vol C Tables 4.2.6.8 and 6.1.1.4'
N N 0.0061 0.0033 'International Tables Vol C Tables 4.2.6.8 and 6.1.1.4'
O O 0.0106 0.0060 'International Tables Vol C Tables 4.2.6.8 and 6.1.1.4'
F F 0.0171 0.0103 'International Tables Vol C Tables 4.2.6.8 and 6.1.1.4'
S S 0.1246 0.1234 'International Tables Vol C Tables 4.2.6.8 and 6.1.1.4'

loop_
_geom_angle_atom_site_label_1
_geom_angle_atom_site_label_2
_geom_angle_atom_site_label_3
_geom_angle
C2 C1 C6 120.7(2)
C2 C1 H1 119.7
C6 C1 H1 119.7
C3 C2 C1 120.3(2)
C3 C2 H2 119.8
C1 C2 H2 119.8
C4 C3 C2 119.4(2)
C4 C3 H3 120.3
C2 C3 H3 120.3
C3 C4 C5 121.1(2)
C3 C4 H4 119.5
C5 C4 H4 119.5
C4 C5 C6 120.2(2)
C4 C5 H5 119.9
C6 C5 H5 119.9
C5 C6 C1 118.1(2)
C5 C6 C7 120.5(2)
C1 C6 C7 121.49(19)
C8 C7 C11 105.10(19)
C8 C7 C6 126.4(2)
C11 C7 C6 128.54(18)
C7 C8 N9 111.1(2)
C7 C8 H8 124.4
N9 C8 H8 124.4
C10 N9 C8 107.91(18)
C10 N9 H9 126.2(17)
C8 N9 H9 125.8(16)
N15 C10 N9 127.1(2)
N15 C10 C11 123.56(19)
N9 C10 C11 109.3(2)
C12 C11 C10 116.23(19)
C12 C11 C7 137.12(19)
C10 C11 C7 106.53(18)
O16 C12 C11 115.83(18)
O16 C12 C13 124.82(18)
C11 C12 C13 119.34(19)
C14 C13 C12 120.3(2)
C14 C13 H13 119.8
C12 C13 H13 119.8
N15 C14 C13 121.6(2)
N15 C14 H14 119.2
C13 C14 H14 119.2
C14 N15 C10 118.85(19)
C14 N15 H15 120.5(15)
C10 N15 H15 120.3(15)
C12 O16 C17 122.49(16)
C18 C17 C22 118.83(18)
C18 C17 O16 121.67(18)
C22 C17 O16 118.93(19)
F23 C18 C17 118.18(18)
F23 C18 C19 118.78(19)
C17 C18 C19 123.04(19)
C18 C19 C20 118.2(2)
C18 C19 H19 120.9
C20 C19 H19 120.9
C21 C20 C19 119.47(19)
C21 C20 N24 118.62(19)
C19 C20 N24 121.9(2)
C22 C21 C20 120.61(19)
C22 C21 H21 119.7
C20 C21 H21 119.7
C17 C22 C21 119.8(2)
C17 C22 H22 120.1
C21 C22 H22 120.1
C25 N24 C20 127.17(19)
C25 N24 H24 115.8(16)
C20 N24 H24 116.8(16)
O26 C25 N24 123.3(2)
O26 C25 C27 123.0(2)
N24 C25 C27 113.68(19)
C31 C27 C28 107.69(19)
C31 C27 C25 126.5(2)
C28 C27 C25 125.8(2)
O32 C28 N29 123.4(2)
O32 C28 C27 131.5(2)
N29 C28 C27 105.07(19)
C28 N29 N30 109.31(18)
C28 N29 C35 127.29(19)
N30 N29 C35 121.75(17)
C31 N30 N29 108.31(17)
C31 N30 C33 128.7(2)
N29 N30 C33 122.0(2)
N30 C31 C27 109.47(19)
N30 C31 C34 120.8(2)
C27 C31 C34 129.8(2)
N30 C33 H33A 109.5
N30 C33 H33B 109.5
H33A C33 H33B 109.5
N30 C33 H33C 109.5
H33A C33 H33C 109.5
H33B C33 H33C 109.5
C31 C34 H34A 109.5
C31 C34 H34B 109.5
H34A C34 H34B 109.5
C31 C34 H34C 109.5
H34A C34 H34C 109.5
H34B C34 H34C 109.5
C40 C35 C36 120.8(2)
C40 C35 N29 119.2(2)
C36 C35 N29 120.0(2)
C35 C36 C37 119.3(3)
C35 C36 H36 120.4
C37 C36 H36 120.4
C38 C37 C36 117.4(3)
C38 C37 H37 121.3
C36 C37 H37 121.3
C39 C38 F41 119.9(4)
C39 C38 C37 123.7(3)
F41 C38 C37 116.4(4)
C38 C39 C40 118.9(3)
C38 C39 H39 120.6
C40 C39 H39 120.6
C35 C40 C39 119.8(3)
C35 C40 H40 120.1
C39 C40 H40 120.1
O45 S42 O43 112.73(10)
O45 S42 O44 112.79(9)
O43 S42 O44 111.16(10)
O45 S42 C46 107.15(12)
O43 S42 C46 106.76(11)
O44 S42 C46 105.73(12)
S42 C46 H46A 109.5
S42 C46 H46B 109.5
H46A C46 H46B 109.5
S42 C46 H46C 109.5
H46A C46 H46C 109.5
H46B C46 H46C 109.5

loop_
_geom_bond_atom_site_label_1
_geom_bond_atom_site_label_2
_geom_bond_distance
C1 C2 1.377(3)
C1 C6 1.397(3)
C1 H1 0.9300
C2 C3 1.369(3)
C2 H2 0.9300
C3 C4 1.368(4)
C3 H3 0.9300
C4 C5 1.380(4)
C4 H4 0.9300
C5 C6 1.383(3)
C5 H5 0.9300
C6 C7 1.477(3)
C7 C8 1.369(3)
C7 C11 1.441(3)
C8 N9 1.377(3)
C8 H8 0.9300
N9 C10 1.342(3)
N9 H9 0.91(3)
C10 N15 1.339(3)
C10 C11 1.408(3)
C11 C12 1.392(3)
C12 O16 1.354(2)
C12 C13 1.392(3)
C13 C14 1.365(3)
C13 H13 0.9300
C14 N15 1.336(3)
C14 H14 0.9300
N15 H15 0.96(2)
O16 C17 1.392(2)
C17 C18 1.367(3)
C17 C22 1.377(3)
C18 F23 1.356(2)
C18 C19 1.372(3)
C19 C20 1.392(3)
C19 H19 0.9300
C20 C21 1.389(3)
C20 N24 1.407(3)
C21 C22 1.385(3)
C21 H21 0.9300
C22 H22 0.9300
N24 C25 1.359(3)
N24 H24 0.82(2)
C25 O26 1.219(3)
C25 C27 1.461(3)
C27 C31 1.376(3)
C27 C28 1.426(3)
C28 O32 1.241(3)
C28 N29 1.379(3)
N29 N30 1.386(3)
N29 C35 1.424(3)
N30 C31 1.331(3)
N30 C33 1.449(3)
C31 C34 1.483(3)
C33 H33A 0.9600
C33 H33B 0.9600
C33 H33C 0.9600
C34 H34A 0.9600
C34 H34B 0.9600
C34 H34C 0.9600
C35 C40 1.361(3)
C35 C36 1.363(3)
C36 C37 1.389(4)
C36 H36 0.9300
C37 C38 1.361(5)
C37 H37 0.9300
C38 C39 1.326(5)
C38 F41 1.353(3)
C39 C40 1.365(4)
C39 H39 0.9300
C40 H40 0.9300
S42 O45 1.4367(15)
S42 O43 1.4545(16)
S42 O44 1.4601(16)
S42 C46 1.751(2)
C46 H46A 0.9600
C46 H46B 0.9600
C46 H46C 0.9600

loop_
_geom_hbond_atom_site_label_D
_geom_hbond_atom_site_label_H
_geom_hbond_atom_site_label_A
_geom_hbond_distance_DH
_geom_hbond_distance_HA
_geom_hbond_distance_DA
_geom_hbond_angle_DHA
_geom_hbond_site_symmetry_A
N9 H9 O43 0.91(3) 1.82(3) 2.721(2) 175(2) .
N15 H15 O44 0.96(2) 1.75(3) 2.685(2) 163(2) 2_855
N24 H24 O32 0.82(2) 2.10(2) 2.804(2) 144(2) .

loop_
_geom_torsion_atom_site_label_1
_geom_torsion_atom_site_label_2
_geom_torsion_atom_site_label_3
_geom_torsion_atom_site_label_4
_geom_torsion
C6 C1 C2 C3 -2.8(3)
C1 C2 C3 C4 -2.1(4)
C2 C3 C4 C5 4.2(4)
C3 C4 C5 C6 -1.2(4)
C4 C5 C6 C1 -3.6(4)
C4 C5 C6 C7 176.7(2)
C2 C1 C6 C5 5.7(3)
C2 C1 C6 C7 -174.6(2)
C5 C6 C7 C8 37.6(3)
C1 C6 C7 C8 -142.1(2)
C5 C6 C7 C11 -141.4(2)
C1 C6 C7 C11 38.9(3)
C11 C7 C8 N9 -1.7(2)
C6 C7 C8 N9 179.17(19)
C7 C8 N9 C10 1.0(3)
C8 N9 C10 N15 179.6(2)
C8 N9 C10 C11 0.2(2)
N15 C10 C11 C12 -3.9(3)
N9 C10 C11 C12 175.54(18)
N15 C10 C11 C7 179.41(19)
N9 C10 C11 C7 -1.2(2)
C8 C7 C11 C12 -174.0(2)
C6 C7 C11 C12 5.2(4)
C8 C7 C11 C10 1.7(2)
C6 C7 C11 C10 -179.17(19)
C10 C11 C12 O16 -178.02(17)
C7 C11 C12 O16 -2.6(4)
C10 C11 C12 C13 1.2(3)
C7 C11 C12 C13 176.5(2)
O16 C12 C13 C14 -179.4(2)
C11 C12 C13 C14 1.5(3)
C12 C13 C14 N15 -1.7(3)
C13 C14 N15 C10 -0.9(3)
N9 C10 N15 C14 -175.5(2)
C11 C10 N15 C14 3.8(3)
C11 C12 O16 C17 -175.16(18)
C13 C12 O16 C17 5.7(3)
C12 O16 C17 C18 -71.2(3)
C12 O16 C17 C22 117.6(2)
C22 C17 C18 F23 177.7(2)
O16 C17 C18 F23 6.5(3)
C22 C17 C18 C19 -1.4(4)
O16 C17 C18 C19 -172.6(2)
F23 C18 C19 C20 -177.8(2)
C17 C18 C19 C20 1.4(4)
C18 C19 C20 C21 -0.8(3)
C18 C19 C20 N24 178.4(2)
C19 C20 C21 C22 0.3(4)
N24 C20 C21 C22 -178.9(2)
C18 C17 C22 C21 0.9(3)
O16 C17 C22 C21 172.3(2)
C20 C21 C22 C17 -0.4(4)
C21 C20 N24 C25 166.0(2)
C19 C20 N24 C25 -13.2(4)
C20 N24 C25 O26 0.2(4)
C20 N24 C25 C27 179.6(2)
O26 C25 C27 C31 0.6(4)
N24 C25 C27 C31 -178.9(2)
O26 C25 C27 C28 179.6(3)
N24 C25 C27 C28 0.2(4)
C31 C27 C28 O32 -178.3(3)
C25 C27 C28 O32 2.5(5)
C31 C27 C28 N29 1.4(3)
C25 C27 C28 N29 -177.8(2)
O32 C28 N29 N30 176.5(3)
C27 C28 N29 N30 -3.3(3)
O32 C28 N29 C35 11.1(5)
C27 C28 N29 C35 -168.7(3)
C28 N29 N30 C31 4.1(3)
C35 N29 N30 C31 170.4(2)
C28 N29 N30 C33 173.5(3)
C35 N29 N30 C33 -20.1(4)
N29 N30 C31 C27 -3.1(3)
C33 N30 C31 C27 -171.6(3)
N29 N30 C31 C34 177.0(3)
C33 N30 C31 C34 8.5(5)
C28 C27 C31 N30 1.0(3)
C25 C27 C31 N30 -179.8(2)
C28 C27 C31 C34 -179.1(3)
C25 C27 C31 C34 0.1(5)
C28 N29 C35 C40 -101.4(3)
N30 N29 C35 C40 94.8(3)
C28 N29 C35 C36 78.9(4)
N30 N29 C35 C36 -84.9(3)
C40 C35 C36 C37 -1.2(4)
N29 C35 C36 C37 178.5(2)
C35 C36 C37 C38 0.6(4)
C36 C37 C38 C39 -0.2(5)
C36 C37 C38 F41 -179.0(2)
F41 C38 C39 C40 179.1(3)
C37 C38 C39 C40 0.3(5)
C36 C35 C40 C39 1.3(4)
N29 C35 C40 C39 -178.4(2)
C38 C39 C40 C35 -0.8(4)
